data_4350534
loop_
_publ_author_name
'Ouellette, Wayne'
'Prosvirin, Andrey V.'
'Chieffo, Vincent'
'Dunbar, Kim R.'
'Hudson, Bruce'
'Zubieta, Jon'

_publ_section_title
;
 Solid-state coordination chemistry of the Cu/triazolate/X system (X = F-,
 Cl-, Br-, I-, OH-, and SO4(2-)).
;
_journal_issue 23
_journal_name_full 'Inorganic chemistry'
_journal_page_first 9346
_journal_page_last 9366
_journal_paper_doi 10.1021/ic061102e
_journal_volume 45
_journal_year 2006
_chemical_formula_sum 'C12 H14 Cu8 N18 O15 S3'
_chemical_formula_weight 1254.91
_space_group_IT_number 14
_space_group_name_Hall '-P 2ybc'
_space_group_name_H-M_alt 'P 1 21/c 1'
_symmetry_cell_setting monoclinic
_symmetry_space_group_name_H-M 'P 1 21/c 1'
_atom_sites_solution_hydrogens geom
_atom_sites_solution_primary direct
_atom_sites_solution_secondary difmap
_audit_creation_method SHELXL-97
_cell_angle_alpha 90.00
_cell_angle_beta 91.61(3)
_cell_angle_gamma 90.00
_cell_formula_units_Z 4
_cell_length_a 7.2342(14)
_cell_length_b 17.393(2)
_cell_length_c 23.354(2)
_cell_measurement_reflns_used 16111
_cell_measurement_temperature 90(2)
_cell_measurement_theta_max 28.00
_cell_measurement_theta_min 1.46
_cell_volume 2937.3(7)
_computing_cell_refinement 'Bruker SMART'
_computing_data_collection 'Bruker SMART'
_computing_data_reduction 'Bruker SAINT'
_computing_molecular_graphics 'Bruker SHELXTL'
_computing_publication_material 'Bruker SHELXTL'
_computing_structure_refinement 'SHELXL-97 (Sheldrick, 1997)'
_computing_structure_solution 'SHELXS-97 (Sheldrick, 1990)'
_diffrn_ambient_temperature 90(2)
_diffrn_detector_area_resol_mean 512
_diffrn_measured_fraction_theta_full 0.990
_diffrn_measured_fraction_theta_max 0.990
_diffrn_measurement_device_type 'APEX CCD area detector'
_diffrn_measurement_method 'Phi and omega scans'
_diffrn_radiation_monochromator graphite
_diffrn_radiation_probe x-ray
_diffrn_radiation_type MoK\a
_diffrn_radiation_wavelength 0.71073
_diffrn_reflns_av_R_equivalents 0.0000
_diffrn_reflns_av_sigmaI/netI 0.0795
_diffrn_reflns_limit_h_max 9
_diffrn_reflns_limit_h_min -9
_diffrn_reflns_limit_k_max 22
_diffrn_reflns_limit_k_min -22
_diffrn_reflns_limit_l_max 30
_diffrn_reflns_limit_l_min 0
_diffrn_reflns_number 16229
_diffrn_reflns_theta_full 28.00
_diffrn_reflns_theta_max 28.00
_diffrn_reflns_theta_min 1.46
_diffrn_source 'fine-focus sealed tube'
_diffrn_standards_decay_% 0.001
_exptl_absorpt_coefficient_mu 5.995
_exptl_absorpt_correction_T_max 0.7955
_exptl_absorpt_correction_T_min 0.3522
_exptl_absorpt_correction_type multi-scan
_exptl_absorpt_process_details 'SADABS SHELXL-97 (SHELDRICK, 1997)'
_exptl_crystal_colour green
_exptl_crystal_density_diffrn 2.838
_exptl_crystal_density_method 'not measured'
_exptl_crystal_description block
_exptl_crystal_F_000 2448
_exptl_crystal_size_max 0.22
_exptl_crystal_size_mid 0.06
_exptl_crystal_size_min 0.04
_refine_diff_density_max 1.414
_refine_diff_density_min -1.303
_refine_diff_density_rms 0.296
_refine_ls_extinction_method none
_refine_ls_goodness_of_fit_ref 1.072
_refine_ls_hydrogen_treatment constr
_refine_ls_matrix_type full
_refine_ls_number_parameters 506
_refine_ls_number_reflns 7097
_refine_ls_number_restraints 132
_refine_ls_restrained_S_all 0.969
_refine_ls_R_factor_all 0.0840
_refine_ls_R_factor_gt 0.0823
_refine_ls_shift/su_max 0.000
_refine_ls_shift/su_mean 0.000
_refine_ls_structure_factor_coef Fsqd
_refine_ls_weighting_details 'calc w=1/[\s^2^(Fo^2^)+(0.0637P)^2^+0.0000P] where P=(Fo^2^+2Fc^2^)/3'
_refine_ls_weighting_scheme calc
_refine_ls_wR_factor_gt 0.1649
_refine_ls_wR_factor_ref 0.1684
_reflns_number_gt 7055
_reflns_number_total 7097
_reflns_threshold_expression >2sigma(I)
_cod_data_source_file ic061102esi20060619_105503.cif
_cod_data_source_block twin5_Compound_8_[Cu8(trz)6(SO4)3(OH)2(H2O)]
_cod_original_cell_volume 2937.3(10)
_cod_original_sg_symbol_H-M P2(1)/c
_cod_database_code 4350534

loop_
_symmetry_equiv_pos_as_xyz
'x, y, z'
'-x, y+1/2, -z+1/2'
'-x, -y, -z'
'x, -y-1/2, z-1/2'

loop_
_atom_site_label
_atom_site_type_symbol
_atom_site_fract_x
_atom_site_fract_y
_atom_site_fract_z
_atom_site_U_iso_or_equiv
_atom_site_adp_type
_atom_site_occupancy
_atom_site_symmetry_multiplicity
_atom_site_calc_flag
_atom_site_refinement_flags
Cu1 Cu 0.17728(17) 0.49509(8) 0.35018(6) 0.0135(3) Uani 1 1 d .
Cu2 Cu 0.23757(15) 0.43867(7) 0.09900(5) 0.0062(3) Uani 1 1 d .
Cu3 Cu 0.23329(16) 0.26883(7) 0.16739(5) 0.0099(3) Uani 1 1 d .
Cu4 Cu 0.38218(16) 0.27166(7) 0.03209(5) 0.0090(3) Uani 1 1 d .
Cu5 Cu 0.87661(15) 0.22743(7) -0.03153(5) 0.0087(3) Uani 1 1 d .
Cu6 Cu 0.72789(15) 0.06099(7) -0.09893(5) 0.0060(3) Uani 1 1 d .
Cu7 Cu 0.71130(16) 0.23181(7) -0.16654(5) 0.0083(3) Uani 1 1 d .
Cu8 Cu 0.70187(16) 0.00095(7) -0.35045(6) 0.0120(3) Uani 1 1 d .
S1 S 0.0782(4) 0.17572(15) 0.27079(12) 0.0174(6) Uani 1 1 d .
S2 S 0.3824(3) 0.17795(14) -0.07914(11) 0.0081(5) Uani 1 1 d .
S3 S 0.8924(3) 0.32029(15) 0.08160(11) 0.0082(5) Uani 1 1 d .
O1 O -0.0045(10) 0.2433(4) 0.2980(3) 0.0200(18) Uani 1 1 d .
O2 O 0.1516(11) 0.1200(4) 0.3112(3) 0.0252(19) Uani 1 1 d .
O3 O -0.0590(11) 0.1415(4) 0.2302(3) 0.027(2) Uani 1 1 d .
O4 O 0.2414(10) 0.2039(4) 0.2359(3) 0.0187(17) Uani 1 1 d .
O5 O 0.4933(9) 0.2200(4) -0.0327(3) 0.0110(15) Uani 1 1 d .
O6 O 0.1894(9) 0.1785(4) -0.0648(3) 0.0168(17) Uani 1 1 d .
O7 O 0.4161(8) 0.2158(4) -0.1324(3) 0.0102(15) Uani 1 1 d U
O8 O 0.4519(9) 0.0979(4) -0.0798(3) 0.0125(16) Uani 1 1 d U
O9 O 0.6930(9) 0.3160(5) 0.0697(3) 0.0210(19) Uani 1 1 d .
O10 O 0.9559(8) 0.4012(4) 0.0806(3) 0.0093(15) Uani 1 1 d .
O11 O 0.9407(9) 0.2839(4) 0.1377(3) 0.0110(15) Uani 1 1 d .
O12 O 0.9900(8) 0.2765(4) 0.0352(3) 0.0116(15) Uani 1 1 d .
O13 O 0.3415(8) 0.3304(4) 0.1043(3) 0.0072(14) Uani 1 1 d U
O14 O 0.8296(8) 0.1681(4) -0.1031(3) 0.0071(14) Uani 1 1 d .
O90 O 0.6036(11) 0.2919(4) -0.2335(4) 0.031(2) Uani 1 1 d .
N1 N 0.1894(11) 0.4515(5) 0.2778(4) 0.0097(18) Uani 1 1 d .
N2 N 0.2363(11) 0.3637(5) 0.2109(4) 0.0103(19) Uani 1 1 d U
N3 N 0.2064(10) 0.4330(5) 0.1835(4) 0.0088(17) Uani 1 1 d U
N4 N 0.3043(10) 0.4356(5) 0.0167(3) 0.0063(16) Uani 1 1 d U
N5 N 0.3356(10) 0.3659(5) -0.0099(4) 0.0079(17) Uani 1 1 d U
N6 N 0.3169(10) 0.4556(5) -0.0773(3) 0.0071(17) Uani 1 1 d U
N7 N 0.2683(11) 0.1746(5) 0.1231(4) 0.0135(19) Uani 1 1 d U
N8 N 0.3776(11) 0.1744(5) 0.0748(4) 0.0127(19) Uani 1 1 d .
N9 N 0.3069(10) 0.0532(5) 0.0973(4) 0.0082(17) Uani 1 1 d U
N10 N 0.8533(10) 0.3245(5) -0.0731(3) 0.0059(17) Uani 1 1 d U
N11 N 0.7397(11) 0.3259(5) -0.1212(4) 0.0117(18) Uani 1 1 d U
N12 N 0.8015(11) 0.4473(5) -0.0978(4) 0.0106(18) Uani 1 1 d .
N13 N 0.8456(10) 0.1309(5) 0.0112(4) 0.0094(18) Uani 1 1 d U
N14 N 0.8039(10) 0.0626(5) -0.0160(4) 0.0099(17) Uani 1 1 d U
N15 N 0.8355(11) 0.0413(5) 0.0778(4) 0.0104(18) Uani 1 1 d U
N16 N 0.6936(10) 0.0653(5) -0.1846(4) 0.0094(17) Uani 1 1 d U
N17 N 0.7103(11) 0.1353(5) -0.2103(4) 0.0104(18) Uani 1 1 d .
N18 N 0.6911(11) 0.0499(5) -0.2794(4) 0.016(2) Uani 1 1 d .
C1 C 0.2270(12) 0.3761(6) 0.2659(4) 0.008(2) Uani 1 1 d .
H1 H 0.2438 0.3382 0.2937 0.010 Uiso 1 1 calc R
C2 C 0.1730(13) 0.4816(6) 0.2257(4) 0.011(2) Uani 1 1 d U
H2 H 0.1407 0.5327 0.2193 0.013 Uiso 1 1 calc R
C3 C 0.2997(11) 0.4868(6) -0.0249(4) 0.0061(19) Uani 1 1 d U
H3 H 0.2860 0.5393 -0.0187 0.007 Uiso 1 1 calc R
C4 C 0.3382(12) 0.3784(6) -0.0650(4) 0.010(2) Uani 1 1 d .
H4 H 0.3525 0.3403 -0.0924 0.012 Uiso 1 1 calc R
C5 C 0.2314(14) 0.1041(6) 0.1334(5) 0.014(2) Uani 1 1 d .
H5 H 0.1582 0.0891 0.1635 0.017 Uiso 1 1 calc R
C6 C 0.3947(14) 0.1018(6) 0.0622(5) 0.017(2) Uani 1 1 d .
H6 H 0.4623 0.0848 0.0313 0.021 Uiso 1 1 calc R
C7 C 0.8833(13) 0.3982(6) -0.0603(4) 0.011(2) Uani 1 1 d U
H7 H 0.9538 0.4142 -0.0286 0.013 Uiso 1 1 calc R
C8 C 0.7087(14) 0.3979(6) -0.1342(5) 0.016(2) Uani 1 1 d .
H8 H 0.6325 0.4139 -0.1647 0.020 Uiso 1 1 calc R
C9 C 0.8595(13) 0.1167(6) 0.0658(5) 0.012(2) Uani 1 1 d U
H9 H 0.8832 0.1541 0.0935 0.014 Uiso 1 1 calc R
C10 C 0.8042(12) 0.0118(6) 0.0259(4) 0.011(2) Uani 1 1 d U
H10 H 0.7843 -0.0404 0.0196 0.013 Uiso 1 1 calc R
C11 C 0.6790(13) 0.0165(6) -0.2279(4) 0.011(2) Uani 1 1 d U
H11 H 0.6620 -0.0361 -0.2231 0.014 Uiso 1 1 calc R
C12 C 0.7097(14) 0.1250(6) -0.2661(5) 0.014(2) Uani 1 1 d .
H12 H 0.7205 0.1643 -0.2928 0.016 Uiso 1 1 calc R

loop_
_atom_site_aniso_label
_atom_site_aniso_U_11
_atom_site_aniso_U_22
_atom_site_aniso_U_33
_atom_site_aniso_U_23
_atom_site_aniso_U_13
_atom_site_aniso_U_12
Cu1 0.0216(7) 0.0083(7) 0.0106(7) -0.0034(5) 0.0026(5) -0.0001(5)
Cu2 0.0093(6) 0.0019(6) 0.0076(7) -0.0001(5) 0.0018(4) 0.0010(5)
Cu3 0.0178(6) 0.0022(6) 0.0098(7) -0.0010(5) 0.0031(5) 0.0012(5)
Cu4 0.0175(6) 0.0009(6) 0.0088(7) 0.0005(5) 0.0037(5) 0.0015(5)
Cu5 0.0164(6) 0.0020(6) 0.0079(7) 0.0003(5) 0.0004(5) -0.0001(5)
Cu6 0.0075(6) 0.0011(6) 0.0095(7) -0.0001(5) 0.0028(5) -0.0010(5)
Cu7 0.0138(6) 0.0018(6) 0.0095(7) 0.0006(5) 0.0012(5) -0.0006(5)
Cu8 0.0157(7) 0.0093(7) 0.0112(7) -0.0052(5) 0.0029(5) -0.0028(6)
S1 0.0331(16) 0.0057(12) 0.0135(14) 0.0018(11) 0.0045(12) 0.0005(11)
S2 0.0080(12) 0.0036(13) 0.0129(14) 0.0009(10) 0.0034(10) 0.0008(9)
S3 0.0096(12) 0.0063(13) 0.0087(13) -0.0017(10) 0.0022(9) -0.0021(9)
O1 0.025(4) 0.004(4) 0.031(5) -0.001(3) 0.011(4) -0.002(3)
O2 0.040(5) 0.019(4) 0.018(4) 0.015(3) 0.010(4) 0.007(4)
O3 0.043(5) 0.011(4) 0.026(5) 0.001(4) 0.003(4) -0.009(4)
O4 0.033(4) 0.010(4) 0.014(4) 0.005(3) 0.008(3) 0.005(3)
O5 0.015(3) 0.010(4) 0.009(4) -0.002(3) 0.004(3) -0.002(3)
O6 0.025(4) 0.009(4) 0.016(4) -0.002(3) 0.011(3) 0.006(3)
O7 0.0099(17) 0.0102(17) 0.0103(17) -0.0005(10) -0.0005(10) -0.0003(9)
O8 0.0129(18) 0.0117(18) 0.0128(18) 0.0008(10) 0.0006(10) -0.0004(10)
O9 0.010(4) 0.027(5) 0.027(5) -0.006(4) 0.000(3) -0.002(3)
O10 0.007(3) 0.004(3) 0.017(4) 0.001(3) 0.001(3) 0.001(3)
O11 0.017(4) 0.008(4) 0.008(4) -0.003(3) 0.009(3) -0.001(3)
O12 0.012(3) 0.017(4) 0.006(4) 0.001(3) 0.007(3) -0.004(3)
O13 0.0075(16) 0.0072(16) 0.0070(16) 0.0000(10) 0.0009(9) 0.0007(9)
O14 0.009(3) 0.010(4) 0.003(3) -0.002(3) 0.000(3) -0.003(3)
O90 0.037(5) 0.020(5) 0.034(5) 0.014(4) -0.018(4) -0.009(4)
N1 0.014(4) 0.005(4) 0.010(5) 0.001(4) 0.001(3) -0.003(3)
N2 0.011(2) 0.010(2) 0.011(2) 0.0002(10) 0.0002(10) 0.0001(10)
N3 0.0091(19) 0.0080(19) 0.0092(19) -0.0006(10) 0.0003(10) -0.0001(10)
N4 0.0062(18) 0.0058(18) 0.0068(18) 0.0001(10) 0.0002(10) -0.0003(10)
N5 0.0079(19) 0.0073(19) 0.0085(19) -0.0003(10) 0.0003(10) -0.0004(10)
N6 0.0073(19) 0.0071(19) 0.0070(19) 0.0002(10) 0.0006(10) 0.0000(10)
N7 0.014(2) 0.013(2) 0.014(2) 0.0001(10) 0.0005(10) 0.0004(10)
N8 0.013(4) 0.002(4) 0.023(5) 0.004(4) -0.006(4) -0.001(3)
N9 0.0083(19) 0.0077(19) 0.0086(19) -0.0001(10) -0.0001(10) 0.0003(10)
N10 0.0062(18) 0.0055(19) 0.0060(19) 0.0000(10) 0.0008(10) -0.0002(10)
N11 0.012(2) 0.011(2) 0.012(2) 0.0000(10) 0.0007(10) 0.0000(10)
N12 0.010(4) 0.010(4) 0.011(5) 0.005(4) -0.001(3) -0.002(3)
N13 0.0093(19) 0.0090(19) 0.0098(19) -0.0002(10) 0.0003(10) -0.0004(10)
N14 0.0101(19) 0.0095(19) 0.0100(19) 0.0001(10) 0.0010(10) 0.0001(10)
N15 0.011(2) 0.010(2) 0.010(2) 0.0003(10) 0.0005(10) -0.0001(10)
N16 0.0096(19) 0.0089(19) 0.0096(19) -0.0003(10) 0.0003(10) -0.0002(10)
N17 0.020(5) 0.003(4) 0.009(5) 0.000(3) -0.003(4) -0.004(3)
N18 0.021(5) 0.021(5) 0.006(5) -0.003(4) -0.002(4) 0.005(4)
C1 0.007(5) 0.013(5) 0.004(5) 0.003(4) 0.001(4) -0.004(4)
C2 0.011(2) 0.011(2) 0.012(2) -0.0004(10) 0.0007(10) -0.0002(10)
C3 0.006(2) 0.006(2) 0.006(2) 0.0002(10) 0.0002(10) 0.0002(10)
C4 0.007(5) 0.007(5) 0.016(6) -0.003(4) 0.000(4) -0.004(4)
C5 0.021(6) 0.012(6) 0.009(6) 0.003(4) 0.007(4) -0.006(4)
C6 0.014(5) 0.016(6) 0.023(6) 0.000(5) 0.005(5) 0.000(4)
C7 0.011(2) 0.011(2) 0.011(2) 0.0005(10) 0.0002(10) 0.0002(10)
C8 0.022(6) 0.020(6) 0.008(6) 0.006(5) 0.008(5) -0.001(5)
C9 0.012(2) 0.012(2) 0.012(2) 0.0000(10) 0.0004(10) -0.0001(10)
C10 0.011(2) 0.010(2) 0.011(2) 0.0003(10) 0.0006(10) 0.0002(10)
C11 0.012(2) 0.011(2) 0.011(2) -0.0008(10) 0.0001(10) 0.0004(10)
C12 0.020(6) 0.011(6) 0.010(6) 0.003(5) 0.004(4) -0.002(4)

loop_
_atom_type_symbol
_atom_type_description
_atom_type_scat_dispersion_real
_atom_type_scat_dispersion_imag
_atom_type_scat_source
C C 0.0033 0.0016 'International Tables Vol C Tables 4.2.6.8 and 6.1.1.4'
H H 0.0000 0.0000 'International Tables Vol C Tables 4.2.6.8 and 6.1.1.4'
N N 0.0061 0.0033 'International Tables Vol C Tables 4.2.6.8 and 6.1.1.4'
O O 0.0106 0.0060 'International Tables Vol C Tables 4.2.6.8 and 6.1.1.4'
S S 0.1246 0.1234 'International Tables Vol C Tables 4.2.6.8 and 6.1.1.4'
Cu Cu 0.3201 1.2651 'International Tables Vol C Tables 4.2.6.8 and 6.1.1.4'

loop_
_geom_angle_atom_site_label_1
_geom_angle_atom_site_label_2
_geom_angle_atom_site_label_3
_geom_angle
_geom_angle_site_symmetry_1
_geom_angle_site_symmetry_3
N1 Cu1 N15 178.6(4) . 2_655
N3 Cu2 N4 171.3(3) . .
N3 Cu2 N12 92.4(3) . 3_665
N4 Cu2 N12 92.9(3) . 3_665
N3 Cu2 O13 86.9(3) . .
N4 Cu2 O13 86.2(3) . .
N12 Cu2 O13 166.1(3) 3_665 .
N3 Cu2 O10 92.8(3) . 1_455
N4 Cu2 O10 93.0(3) . 1_455
N12 Cu2 O10 99.4(3) 3_665 1_455
O13 Cu2 O10 94.5(2) . 1_455
N2 Cu3 N7 171.9(3) . .
N2 Cu3 O4 93.6(3) . .
N7 Cu3 O4 87.0(3) . .
N2 Cu3 O13 86.0(3) . .
N7 Cu3 O13 90.0(3) . .
O4 Cu3 O13 155.2(3) . .
N2 Cu3 O11 93.4(3) . 1_455
N7 Cu3 O11 94.0(3) . 1_455
O4 Cu3 O11 109.2(3) . 1_455
O13 Cu3 O11 95.5(2) . 1_455
N5 Cu4 O5 93.8(3) . .
N5 Cu4 N8 169.0(3) . .
O5 Cu4 N8 90.6(3) . .
N5 Cu4 O13 88.1(3) . .
O5 Cu4 O13 164.1(3) . .
N8 Cu4 O13 90.4(3) . .
O12 Cu5 N10 92.7(3) . .
O12 Cu5 N13 91.1(3) . .
N10 Cu5 N13 168.5(3) . .
O12 Cu5 O14 164.6(3) . .
N10 Cu5 O14 91.2(3) . .
N13 Cu5 O14 88.0(3) . .
N14 Cu6 N9 91.5(3) . 3_655
N14 Cu6 O14 86.8(3) . .
N9 Cu6 O14 165.5(3) 3_655 .
N14 Cu6 N16 170.7(3) . .
N9 Cu6 N16 92.5(3) 3_655 .
O14 Cu6 N16 87.2(3) . .
N14 Cu6 O8 91.5(3) . .
N9 Cu6 O8 100.0(3) 3_655 .
O14 Cu6 O8 94.4(3) . .
N16 Cu6 O8 96.1(3) . .
N11 Cu7 N17 174.0(3) . .
N11 Cu7 O90 91.1(3) . .
N17 Cu7 O90 92.5(3) . .
N11 Cu7 O14 91.5(3) . .
N17 Cu7 O14 84.7(3) . .
O90 Cu7 O14 176.3(3) . .
N11 Cu7 O1 87.5(3) . 4_665
N17 Cu7 O1 87.9(3) . 4_665
O90 Cu7 O1 87.3(3) . 4_665
O14 Cu7 O1 90.1(3) . 4_665
N11 Cu7 O7 89.9(3) . .
N17 Cu7 O7 94.9(3) . .
O90 Cu7 O7 89.4(3) . .
O14 Cu7 O7 93.3(2) . .
O1 Cu7 O7 175.7(2) 4_665 .
N6 Cu8 N18 173.1(3) 2_644 .
O2 S1 O1 113.6(5) . .
O2 S1 O3 112.2(5) . .
O1 S1 O3 109.0(5) . .
O2 S1 O4 106.7(4) . .
O1 S1 O4 107.6(4) . .
O3 S1 O4 107.5(4) . .
O7 S2 O6 112.8(4) . .
O7 S2 O8 110.9(4) . .
O6 S2 O8 109.8(4) . .
O7 S2 O5 107.4(4) . .
O6 S2 O5 109.0(4) . .
O8 S2 O5 106.7(4) . .
O9 S3 O10 110.5(4) . .
O9 S3 O11 110.6(4) . .
O10 S3 O11 110.7(4) . .
O9 S3 O12 108.4(4) . .
O10 S3 O12 108.4(4) . .
O11 S3 O12 108.2(4) . .
S1 O1 Cu7 133.7(4) . 4_466
S1 O4 Cu3 127.7(4) . .
S2 O5 Cu4 123.7(4) . .
S2 O7 Cu7 122.3(4) . .
S2 O8 Cu6 126.8(4) . .
S3 O10 Cu2 124.9(4) . 1_655
S3 O11 Cu3 121.5(4) . 1_655
S3 O12 Cu5 127.0(4) . .
Cu3 O13 Cu4 114.6(3) . .
Cu3 O13 Cu2 113.0(3) . .
Cu4 O13 Cu2 119.0(3) . .
Cu5 O14 Cu6 119.7(3) . .
Cu5 O14 Cu7 113.0(3) . .
Cu6 O14 Cu7 113.4(3) . .
C2 N1 C1 101.9(8) . .
C2 N1 Cu1 131.9(7) . .
C1 N1 Cu1 126.2(7) . .
C1 N2 N3 107.5(8) . .
C1 N2 Cu3 130.9(7) . .
N3 N2 Cu3 120.2(7) . .
C2 N3 N2 104.0(8) . .
C2 N3 Cu2 137.1(7) . .
N2 N3 Cu2 118.7(6) . .
C3 N4 N5 105.3(8) . .
C3 N4 Cu2 133.6(7) . .
N5 N4 Cu2 120.2(6) . .
C4 N5 N4 107.6(8) . .
C4 N5 Cu4 129.4(7) . .
N4 N5 Cu4 122.9(6) . .
C3 N6 C4 102.5(8) . .
C3 N6 Cu8 130.2(7) . 2_654
C4 N6 Cu8 127.1(7) . 2_654
C5 N7 N8 106.0(8) . .
C5 N7 Cu3 132.2(8) . .
N8 N7 Cu3 120.9(6) . .
C6 N8 N7 104.2(8) . .
C6 N8 Cu4 135.8(8) . .
N7 N8 Cu4 115.2(6) . .
C6 N9 C5 100.1(8) . .
C6 N9 Cu6 134.0(7) . 3_655
C5 N9 Cu6 125.9(7) . 3_655
C7 N10 N11 104.8(8) . .
C7 N10 Cu5 135.2(7) . .
N11 N10 Cu5 117.6(6) . .
C8 N11 N10 107.6(9) . .
C8 N11 Cu7 131.4(8) . .
N10 N11 Cu7 118.6(6) . .
C7 N12 C8 101.8(9) . .
C7 N12 Cu2 134.0(7) . 3_665
C8 N12 Cu2 123.1(7) . 3_665
C9 N13 N14 107.4(8) . .
C9 N13 Cu5 130.8(7) . .
N14 N13 Cu5 121.9(7) . .
C10 N14 N13 103.8(8) . .
C10 N14 Cu6 134.9(8) . .
N13 N14 Cu6 120.7(6) . .
C10 N15 C9 101.7(9) . .
C10 N15 Cu1 130.1(7) . 2_645
C9 N15 Cu1 127.8(7) . 2_645
C11 N16 N17 104.1(8) . .
C11 N16 Cu6 137.9(7) . .
N17 N16 Cu6 117.4(6) . .
C12 N17 N16 108.4(8) . .
C12 N17 Cu7 129.1(7) . .
N16 N17 Cu7 122.2(7) . .
C11 N18 C12 102.8(9) . .
C11 N18 Cu8 127.2(8) . .
C12 N18 Cu8 129.8(8) . .
N2 C1 N1 111.9(9) . .
N3 C2 N1 114.6(9) . .
N4 C3 N6 113.3(9) . .
N5 C4 N6 111.2(9) . .
N7 C5 N9 114.9(9) . .
N8 C6 N9 114.8(10) . .
N10 C7 N12 113.4(9) . .
N11 C8 N12 112.3(10) . .
N13 C9 N15 112.4(9) . .
N14 C10 N15 114.6(10) . .
N16 C11 N18 113.7(9) . .
N17 C12 N18 111.0(9) . .

loop_
_geom_bond_atom_site_label_1
_geom_bond_atom_site_label_2
_geom_bond_distance
_geom_bond_site_symmetry_2
Cu1 N1 1.857(9) .
Cu1 N15 1.868(8) 2_655
Cu2 N3 1.995(8) .
Cu2 N4 1.996(8) .
Cu2 N12 2.003(9) 3_665
Cu2 O13 2.029(7) .
Cu2 O10 2.171(6) 1_455
Cu3 N2 1.937(8) .
Cu3 N7 1.958(9) .
Cu3 O4 1.959(7) .
Cu3 O13 1.999(7) .
Cu3 O11 2.225(7) 1_455
Cu4 N5 1.934(8) .
Cu4 O5 1.952(7) .
Cu4 N8 1.965(8) .
Cu4 O13 2.001(7) .
Cu5 O12 1.939(7) .
Cu5 N10 1.953(8) .
Cu5 N13 1.969(8) .
Cu5 O14 1.986(6) .
Cu6 N14 1.998(8) .
Cu6 N9 2.002(8) 3_655
Cu6 O14 2.006(7) .
Cu6 N16 2.011(9) .
Cu6 O8 2.155(7) .
Cu7 N11 1.958(9) .
Cu7 N17 1.965(8) .
Cu7 O90 2.018(8) .
Cu7 O14 2.020(7) .
Cu7 O1 2.279(7) 4_665
Cu7 O7 2.317(6) .
Cu8 N6 1.865(8) 2_644
Cu8 N18 1.869(9) .
S1 O2 1.444(7) .
S1 O1 1.471(7) .
S1 O3 1.478(8) .
S1 O4 1.533(7) .
S2 O7 1.435(7) .
S2 O6 1.445(7) .
S2 O8 1.481(7) .
S2 O5 1.518(7) .
S3 O9 1.464(7) .
S3 O10 1.480(7) .
S3 O11 1.487(7) .
S3 O12 1.515(7) .
O1 Cu7 2.279(7) 4_466
O10 Cu2 2.171(6) 1_655
O11 Cu3 2.225(7) 1_655
N1 C2 1.327(13) .
N1 C1 1.370(12) .
N2 C1 1.307(12) .
N2 N3 1.379(11) .
N3 C2 1.326(12) .
N4 C3 1.317(12) .
N4 N5 1.383(11) .
N5 C4 1.306(12) .
N6 C3 1.347(12) .
N6 C4 1.380(12) .
N6 Cu8 1.865(8) 2_654
N7 C5 1.279(13) .
N7 N8 1.395(11) .
N8 C6 1.303(13) .
N9 C6 1.349(13) .
N9 C5 1.350(13) .
N9 Cu6 2.002(8) 3_655
N10 C7 1.333(12) .
N10 N11 1.373(11) .
N11 C8 1.307(13) .
N12 C7 1.348(12) .
N12 C8 1.370(13) .
N12 Cu2 2.003(9) 3_665
N13 C9 1.300(12) .
N13 N14 1.378(11) .
N14 C10 1.318(13) .
N15 C10 1.330(12) .
N15 C9 1.353(12) .
N15 Cu1 1.868(8) 2_645
N16 C11 1.322(12) .
N16 N17 1.364(11) .
N17 C12 1.315(13) .
N18 C11 1.341(13) .
N18 C12 1.349(13) .

loop_
_geom_torsion_atom_site_label_1
_geom_torsion_atom_site_label_2
_geom_torsion_atom_site_label_3
_geom_torsion_atom_site_label_4
_geom_torsion
_geom_torsion_site_symmetry_1
_geom_torsion_site_symmetry_4
O2 S1 O1 Cu7 -84.2(7) . 4_466
O3 S1 O1 Cu7 41.6(7) . 4_466
O4 S1 O1 Cu7 157.9(5) . 4_466
O2 S1 O4 Cu3 170.9(5) . .
O1 S1 O4 Cu3 -66.9(6) . .
O3 S1 O4 Cu3 50.4(6) . .
N2 Cu3 O4 S1 86.6(6) . .
N7 Cu3 O4 S1 -101.5(6) . .
O13 Cu3 O4 S1 174.9(5) . .
O11 Cu3 O4 S1 -8.3(6) 1_455 .
O7 S2 O5 Cu4 118.5(5) . .
O6 S2 O5 Cu4 -4.0(6) . .
O8 S2 O5 Cu4 -122.5(5) . .
N5 Cu4 O5 S2 -85.0(5) . .
N8 Cu4 O5 S2 84.9(5) . .
O13 Cu4 O5 S2 178.5(8) . .
O6 S2 O7 Cu7 176.6(4) . .
O8 S2 O7 Cu7 -59.8(5) . .
O5 S2 O7 Cu7 56.4(5) . .
N11 Cu7 O7 S2 -85.4(5) . .
N17 Cu7 O7 S2 91.0(5) . .
O90 Cu7 O7 S2 -176.5(5) . .
O14 Cu7 O7 S2 6.1(5) . .
O1 Cu7 O7 S2 -137(3) 4_665 .
O7 S2 O8 Cu6 54.2(6) . .
O6 S2 O8 Cu6 179.5(5) . .
O5 S2 O8 Cu6 -62.4(6) . .
N14 Cu6 O8 S2 93.3(5) . .
N9 Cu6 O8 S2 -175.0(5) 3_655 .
O14 Cu6 O8 S2 6.4(5) . .
N16 Cu6 O8 S2 -81.3(5) . .
O9 S3 O10 Cu2 177.4(5) . 1_655
O11 S3 O10 Cu2 54.6(6) . 1_655
O12 S3 O10 Cu2 -64.0(6) . 1_655
O9 S3 O11 Cu3 174.1(4) . 1_655
O10 S3 O11 Cu3 -63.1(5) . 1_655
O12 S3 O11 Cu3 55.6(5) . 1_655
O9 S3 O12 Cu5 3.2(7) . .
O10 S3 O12 Cu5 -116.7(5) . .
O11 S3 O12 Cu5 123.2(5) . .
N10 Cu5 O12 S3 79.7(6) . .
N13 Cu5 O12 S3 -89.5(6) . .
O14 Cu5 O12 S3 -175.9(8) . .
N2 Cu3 O13 Cu4 -177.9(4) . .
N7 Cu3 O13 Cu4 9.2(4) . .
O4 Cu3 O13 Cu4 92.1(7) . .
O11 Cu3 O13 Cu4 -84.8(3) 1_455 .
N2 Cu3 O13 Cu2 -37.1(4) . .
N7 Cu3 O13 Cu2 149.9(4) . .
O4 Cu3 O13 Cu2 -127.2(6) . .
O11 Cu3 O13 Cu2 55.9(3) 1_455 .
N5 Cu4 O13 Cu3 148.6(4) . .
O5 Cu4 O13 Cu3 -114.1(10) . .
N8 Cu4 O13 Cu3 -20.5(4) . .
N5 Cu4 O13 Cu2 10.4(4) . .
O5 Cu4 O13 Cu2 107.6(10) . .
N8 Cu4 O13 Cu2 -158.7(4) . .
N3 Cu2 O13 Cu3 30.6(3) . .
N4 Cu2 O13 Cu3 -154.8(4) . .
N12 Cu2 O13 Cu3 118.2(13) 3_665 .
O10 Cu2 O13 Cu3 -62.0(3) 1_455 .
N3 Cu2 O13 Cu4 169.4(4) . .
N4 Cu2 O13 Cu4 -15.9(4) . .
N12 Cu2 O13 Cu4 -102.9(13) 3_665 .
O10 Cu2 O13 Cu4 76.8(4) 1_455 .
O12 Cu5 O14 Cu6 99.8(11) . .
N10 Cu5 O14 Cu6 -155.5(4) . .
N13 Cu5 O14 Cu6 13.0(4) . .
O12 Cu5 O14 Cu7 -122.6(10) . .
N10 Cu5 O14 Cu7 -17.9(3) . .
N13 Cu5 O14 Cu7 150.6(3) . .
N14 Cu6 O14 Cu5 -16.6(4) . .
N9 Cu6 O14 Cu5 -100.1(13) 3_655 .
N16 Cu6 O14 Cu5 170.5(4) . .
O8 Cu6 O14 Cu5 74.6(4) . .
N14 Cu6 O14 Cu7 -154.1(4) . .
N9 Cu6 O14 Cu7 122.5(12) 3_655 .
N16 Cu6 O14 Cu7 33.1(3) . .
O8 Cu6 O14 Cu7 -62.8(3) . .
N11 Cu7 O14 Cu5 7.0(4) . .
N17 Cu7 O14 Cu5 -177.7(4) . .
O90 Cu7 O14 Cu5 141(4) . .
O1 Cu7 O14 Cu5 94.4(3) 4_665 .
O7 Cu7 O14 Cu5 -83.0(3) . .
N11 Cu7 O14 Cu6 147.3(4) . .
N17 Cu7 O14 Cu6 -37.3(4) . .
O90 Cu7 O14 Cu6 -79(4) . .
O1 Cu7 O14 Cu6 -125.2(3) 4_665 .
O7 Cu7 O14 Cu6 57.3(3) . .
N15 Cu1 N1 C2 -4(15) 2_655 .
N15 Cu1 N1 C1 173(14) 2_655 .
N7 Cu3 N2 C1 -101(3) . .
O4 Cu3 N2 C1 -6.2(9) . .
O13 Cu3 N2 C1 -161.4(9) . .
O11 Cu3 N2 C1 103.3(9) 1_455 .
N7 Cu3 N2 N3 95(3) . .
O4 Cu3 N2 N3 -170.9(6) . .
O13 Cu3 N2 N3 33.9(6) . .
O11 Cu3 N2 N3 -61.4(6) 1_455 .
C1 N2 N3 C2 -2.6(9) . .
Cu3 N2 N3 C2 165.3(6) . .
C1 N2 N3 Cu2 173.4(6) . .
Cu3 N2 N3 Cu2 -18.6(8) . .
N4 Cu2 N3 C2 128(2) . .
N12 Cu2 N3 C2 0.0(9) 3_665 .
O13 Cu2 N3 C2 166.1(9) . .
O10 Cu2 N3 C2 -99.5(9) 1_455 .
N4 Cu2 N3 N2 -46(2) . .
N12 Cu2 N3 N2 -174.4(6) 3_665 .
O13 Cu2 N3 N2 -8.3(6) . .
O10 Cu2 N3 N2 86.0(6) 1_455 .
N3 Cu2 N4 C3 -136(2) . .
N12 Cu2 N4 C3 -8.2(9) 3_665 .
O13 Cu2 N4 C3 -174.4(9) . .
O10 Cu2 N4 C3 91.3(8) 1_455 .
N3 Cu2 N4 N5 57(2) . .
N12 Cu2 N4 N5 -175.2(6) 3_665 .
O13 Cu2 N4 N5 18.6(6) . .
O10 Cu2 N4 N5 -75.6(6) 1_455 .
C3 N4 N5 C4 -3.2(9) . .
Cu2 N4 N5 C4 167.1(6) . .
C3 N4 N5 Cu4 173.0(6) . .
Cu2 N4 N5 Cu4 -16.7(9) . .
O5 Cu4 N5 C4 14.6(8) . .
N8 Cu4 N5 C4 -99(2) . .
O13 Cu4 N5 C4 178.8(8) . .
O5 Cu4 N5 N4 -160.8(6) . .
N8 Cu4 N5 N4 86(2) . .
O13 Cu4 N5 N4 3.5(6) . .
N2 Cu3 N7 C5 120(3) . .
O4 Cu3 N7 C5 25.0(10) . .
O13 Cu3 N7 C5 -179.6(10) . .
O11 Cu3 N7 C5 -84.0(10) 1_455 .
N2 Cu3 N7 N8 -48(3) . .
O4 Cu3 N7 N8 -142.6(7) . .
O13 Cu3 N7 N8 12.7(7) . .
O11 Cu3 N7 N8 108.3(7) 1_455 .
C5 N7 N8 C6 -0.6(10) . .
Cu3 N7 N8 C6 169.9(7) . .
C5 N7 N8 Cu4 158.7(7) . .
Cu3 N7 N8 Cu4 -30.7(9) . .
N5 Cu4 N8 C6 98(2) . .
O5 Cu4 N8 C6 -15.4(10) . .
O13 Cu4 N8 C6 -179.6(10) . .
N5 Cu4 N8 N7 -52(2) . .
O5 Cu4 N8 N7 -166.1(6) . .
O13 Cu4 N8 N7 29.7(6) . .
O12 Cu5 N10 C7 -6.3(9) . .
N13 Cu5 N10 C7 103.0(18) . .
O14 Cu5 N10 C7 -171.4(9) . .
O12 Cu5 N10 N11 -165.6(6) . .
N13 Cu5 N10 N11 -56(2) . .
O14 Cu5 N10 N11 29.3(6) . .
C7 N10 N11 C8 0.1(10) . .
Cu5 N10 N11 C8 165.1(6) . .
C7 N10 N11 Cu7 164.3(6) . .
Cu5 N10 N11 Cu7 -30.6(8) . .
N17 Cu7 N11 C8 123(3) . .
O90 Cu7 N11 C8 -3.9(9) . .
O14 Cu7 N11 C8 173.4(9) . .
O1 Cu7 N11 C8 83.3(9) 4_665 .
O7 Cu7 N11 C8 -93.3(9) . .
N17 Cu7 N11 N10 -37(4) . .
O90 Cu7 N11 N10 -163.8(7) . .
O14 Cu7 N11 N10 13.5(7) . .
O1 Cu7 N11 N10 -76.5(7) 4_665 .
O7 Cu7 N11 N10 106.8(7) . .
O12 Cu5 N13 C9 13.5(9) . .
N10 Cu5 N13 C9 -96.0(19) . .
O14 Cu5 N13 C9 178.1(9) . .
O12 Cu5 N13 N14 -165.8(7) . .
N10 Cu5 N13 N14 84.7(19) . .
O14 Cu5 N13 N14 -1.2(6) . .
C9 N13 N14 C10 -2.6(10) . .
Cu5 N13 N14 C10 176.8(6) . .
C9 N13 N14 Cu6 169.5(6) . .
Cu5 N13 N14 Cu6 -11.1(9) . .
N9 Cu6 N14 C10 -9.3(9) 3_655 .
O14 Cu6 N14 C10 -174.9(9) . .
N16 Cu6 N14 C10 -125(2) . .
O8 Cu6 N14 C10 90.8(9) . .
N9 Cu6 N14 N13 -178.4(6) 3_655 .
O14 Cu6 N14 N13 16.0(6) . .
N16 Cu6 N14 N13 66(2) . .
O8 Cu6 N14 N13 -78.4(6) . .
N14 Cu6 N16 C11 107(2) . .
N9 Cu6 N16 C11 -8.6(10) 3_655 .
O14 Cu6 N16 C11 156.9(10) . .
O8 Cu6 N16 C11 -108.9(9) . .
N14 Cu6 N16 N17 -63(2) . .
N9 Cu6 N16 N17 -178.1(6) 3_655 .
O14 Cu6 N16 N17 -12.6(6) . .
O8 Cu6 N16 N17 81.6(6) . .
C11 N16 N17 C12 -1.5(10) . .
Cu6 N16 N17 C12 171.2(6) . .
C11 N16 N17 Cu7 173.6(6) . .
Cu6 N16 N17 Cu7 -13.7(9) . .
N11 Cu7 N17 C12 -104(3) . .
O90 Cu7 N17 C12 22.6(9) . .
O14 Cu7 N17 C12 -154.9(9) . .
O1 Cu7 N17 C12 -64.6(9) 4_665 .
O7 Cu7 N17 C12 112.2(9) . .
N11 Cu7 N17 N16 82(4) . .
O90 Cu7 N17 N16 -151.4(7) . .
O14 Cu7 N17 N16 31.1(7) . .
O1 Cu7 N17 N16 121.4(7) 4_665 .
O7 Cu7 N17 N16 -61.8(7) . .
N6 Cu8 N18 C11 105(3) 2_644 .
N6 Cu8 N18 C12 -82(3) 2_644 .
N3 N2 C1 N1 0.7(10) . .
Cu3 N2 C1 N1 -165.4(6) . .
C2 N1 C1 N2 1.5(10) . .
Cu1 N1 C1 N2 -176.4(6) . .
N2 N3 C2 N1 3.9(10) . .
Cu2 N3 C2 N1 -171.1(7) . .
C1 N1 C2 N3 -3.4(10) . .
Cu1 N1 C2 N3 174.3(6) . .
N5 N4 C3 N6 3.0(10) . .
Cu2 N4 C3 N6 -165.4(6) . .
C4 N6 C3 N4 -1.6(10) . .
Cu8 N6 C3 N4 173.9(6) 2_654 .
N4 N5 C4 N6 2.4(10) . .
Cu4 N5 C4 N6 -173.5(6) . .
C3 N6 C4 N5 -0.6(10) . .
Cu8 N6 C4 N5 -176.2(6) 2_654 .
N8 N7 C5 N9 0.9(12) . .
Cu3 N7 C5 N9 -168.1(7) . .
C6 N9 C5 N7 -0.8(12) . .
Cu6 N9 C5 N7 -177.9(7) 3_655 .
N7 N8 C6 N9 0.2(11) . .
Cu4 N8 C6 N9 -152.6(8) . .
C5 N9 C6 N8 0.3(11) . .
Cu6 N9 C6 N8 177.0(7) 3_655 .
N11 N10 C7 N12 -2.0(11) . .
Cu5 N10 C7 N12 -163.0(7) . .
C8 N12 C7 N10 2.9(11) . .
Cu2 N12 C7 N10 170.6(6) 3_665 .
N10 N11 C8 N12 1.8(11) . .
Cu7 N11 C8 N12 -159.7(7) . .
C7 N12 C8 N11 -2.8(11) . .
Cu2 N12 C8 N11 -172.3(6) 3_665 .
N14 N13 C9 N15 2.1(11) . .
Cu5 N13 C9 N15 -177.3(6) . .
C10 N15 C9 N13 -0.6(10) . .
Cu1 N15 C9 N13 -174.2(6) 2_645 .
N13 N14 C10 N15 2.4(10) . .
Cu6 N14 C10 N15 -168.0(7) . .
C9 N15 C10 N14 -1.2(11) . .
Cu1 N15 C10 N14 172.2(6) 2_645 .
N17 N16 C11 N18 2.0(10) . .
Cu6 N16 C11 N18 -168.4(7) . .
C12 N18 C11 N16 -1.7(11) . .
Cu8 N18 C11 N16 173.2(6) . .
N16 N17 C12 N18 0.6(11) . .
Cu7 N17 C12 N18 -174.1(6) . .
C11 N18 C12 N17 0.6(11) . .
Cu8 N18 C12 N17 -174.0(7) . .
